data_9014420
loop_
_publ_author_name
'Pfitzner, A.'
'Bernert, T.'

_publ_section_title
;
 The system Cu3AsS4 - Cu3SbS4 and investigations on normal tetrahedral structures
 Sample: Cu3As0.3Sb0.7S4
;
_journal_name_full 'Zeitschrift fur Kristallographie'
_journal_page_first 20
_journal_page_last 26
_journal_volume 219
_journal_year 2004
_chemical_compound_source Synthetic
_chemical_formula_sum 'As0.264 Cu3 S4 Sb0.736'
_chemical_name_mineral Famatinite
_space_group_IT_number 121
_symmetry_space_group_name_Hall 'I -4 2'
_symmetry_space_group_name_H-M 'I -4 2 m'
_cell_angle_alpha 90
_cell_angle_beta 90
_cell_angle_gamma 90
_cell_length_a 5.353
_cell_length_b 5.353
_cell_length_c 10.652
_cell_formula_units_Z 2
_cell_volume 305.229
_database_code_amcsd 0011106
_exptl_crystal_density_diffrn 4.660
_cod_original_formula_sum '(Sb.736 As.264) Cu3 S4'
_cod_database_code 9014420

loop_
_space_group_symop_operation_xyz
x,y,z
1/2+x,1/2+y,1/2+z
-y,-x,z
1/2-y,1/2-x,1/2+z
y,-x,-z
1/2+y,1/2-x,1/2-z
-x,y,-z
1/2-x,1/2+y,1/2-z
-x,-y,z
1/2-x,1/2-y,1/2+z
y,x,z
1/2+y,1/2+x,1/2+z
-y,x,-z
1/2-y,1/2+x,1/2-z
x,-y,-z
1/2+x,1/2-y,1/2-z

loop_
_atom_site_aniso_label
_atom_site_aniso_U_11
_atom_site_aniso_U_22
_atom_site_aniso_U_33
_atom_site_aniso_U_12
_atom_site_aniso_U_13
_atom_site_aniso_U_23
Sb 0.01190 0.01190 0.01200 0.00000 0.00000 0.00000
As 0.01190 0.01190 0.01200 0.00000 0.00000 0.00000
Cu1 0.02240 0.02240 0.02510 0.00000 0.00000 0.00000
Cu2 0.02280 0.02280 0.02330 0.00000 0.00000 0.00000
S 0.01560 0.01560 0.01730 0.00040 0.00080 0.00080

loop_
_atom_site_label
_atom_site_fract_x
_atom_site_fract_y
_atom_site_fract_z
_atom_site_occupancy
_atom_site_U_iso_or_equiv
Sb 0.00000 0.00000 0.00000 0.73600 0.01190
As 0.00000 0.00000 0.00000 0.26400 0.01190
Cu1 0.50000 0.00000 0.25000 1.00000 0.02330
Cu2 0.50000 0.50000 0.00000 1.00000 0.02300
S 0.25010 0.25010 0.12730 1.00000 0.01610

loop_
_cod_related_entry_id
_cod_related_entry_database
_cod_related_entry_code
1 AMCSD 0011106
